data_2311199
loop_
_publ_author_name
'Wannarit, Nanthawat'
'Pakawatchai, Chaveng'
'Youngme, Sujittra'

_publ_section_title
;
 Di-\m-acetato-\k(4) O:O'-bis-[(1,10-phenanthroline-\k(2)
 N,N')(tri-fluoro-methane-sulfonato-\kO)copper(II)].
;
_journal_coeditor_code IM2439
_journal_issue 'Pt 11'
_journal_name_full 'Acta crystallographica. Section E, Structure reports online'
_journal_page_first m591
_journal_page_last 2
_journal_paper_doi 10.1107/S1600536813027323
_journal_volume 69
_journal_year 2013
_chemical_formula_iupac '[Cu2 (C2 H3 O2)2 (C F3 O3 S)2 (C12 H8 N2)2]'
_chemical_formula_moiety 'C30 H22 Cu2 F6 N4 O10 S2'
_chemical_formula_sum 'C30 H22 Cu2 F6 N4 O10 S2'
_chemical_formula_weight 903.72
_chemical_name_systematic
Di-\m-acetato-\k^4^<i>O</i>:<i>O</i>'-bis[(1,10-phenanthroline-\k^2^<i>N</i>,<i>N</i>')(trifluoromethanesulfonato-\k<i>O</i>)copper(II)]
_space_group_IT_number 15
_space_group_name_Hall '-C 2yc'
_space_group_name_H-M_alt 'C 1 2/c 1'
_symmetry_cell_setting monoclinic
_symmetry_space_group_name_Hall '-C 2yc'
_symmetry_space_group_name_H-M 'C 1 2/c 1'
_atom_sites_solution_hydrogens geom
_atom_sites_solution_primary direct
_atom_sites_solution_secondary difmap
_cell_angle_alpha 90
_cell_angle_beta 95.5070(10)
_cell_angle_gamma 90
_cell_formula_units_Z 4
_cell_length_a 13.1198(5)
_cell_length_b 16.1282(6)
_cell_length_c 16.3659(6)
_cell_measurement_reflns_used 8485
_cell_measurement_temperature 293
_cell_measurement_theta_max 26.42
_cell_measurement_theta_min 2.28
_cell_volume 3447.0(2)
_computing_cell_refinement 'SMART (Bruker, 2000)'
_computing_data_collection 'SMART (Bruker, 2000)'
_computing_data_reduction 'SAINT (Bruker, 2000) and SHELXTL (Sheldrick, 2008)'
_computing_molecular_graphics 'ORTEP-3 for Windows (Farrugia, 2012) and Mercury (Macrae <i>et al.</i>, 2006)'
_computing_publication_material 'PLATON (Spek, 2009) and pubCIF (Westrip, 2010)'
_computing_structure_refinement 'SHELXL97 (Sheldrick, 2008)'
_computing_structure_solution 'SHELXTL (Sheldrick, 2008)'
_diffrn_ambient_temperature 293
_diffrn_measured_fraction_theta_full 0.998
_diffrn_measured_fraction_theta_max 0.998
_diffrn_measurement_device_type 'Bruker SMART APEX CCD'
_diffrn_measurement_method 'phi and omega scans'
_diffrn_radiation_monochromator graphite
_diffrn_radiation_source 'fine-focus sealed tube'
_diffrn_radiation_type MoK\a
_diffrn_radiation_wavelength 0.71073
_diffrn_reflns_av_R_equivalents 0.0217
_diffrn_reflns_av_sigmaI/netI 0.0159
_diffrn_reflns_limit_h_max 17
_diffrn_reflns_limit_h_min -17
_diffrn_reflns_limit_k_max 21
_diffrn_reflns_limit_k_min -21
_diffrn_reflns_limit_l_max 21
_diffrn_reflns_limit_l_min -21
_diffrn_reflns_number 23313
_diffrn_reflns_theta_full 28.05
_diffrn_reflns_theta_max 28.05
_diffrn_reflns_theta_min 2.01
_exptl_absorpt_coefficient_mu 1.450
_exptl_absorpt_correction_T_max 1.000
_exptl_absorpt_correction_T_min 0.872
_exptl_absorpt_correction_type multi-scan
_exptl_absorpt_process_details '(SADABS; Sheldrick, 2000)'
_exptl_crystal_colour blue
_exptl_crystal_density_diffrn 1.741
_exptl_crystal_density_method 'not measured'
_exptl_crystal_description block
_exptl_crystal_F_000 1816
_exptl_crystal_size_max 0.235
_exptl_crystal_size_mid 0.205
_exptl_crystal_size_min 0.178
_refine_diff_density_max 0.374
_refine_diff_density_min -0.324
_refine_ls_extinction_method none
_refine_ls_goodness_of_fit_ref 1.038
_refine_ls_hydrogen_treatment constr
_refine_ls_matrix_type full
_refine_ls_number_parameters 272
_refine_ls_number_reflns 4178
_refine_ls_number_restraints 0
_refine_ls_restrained_S_all 1.038
_refine_ls_R_factor_all 0.0415
_refine_ls_R_factor_gt 0.0344
_refine_ls_shift/su_max 0.001
_refine_ls_shift/su_mean 0.000
_refine_ls_structure_factor_coef Fsqd
_refine_ls_weighting_details 'calc w=1/[\s^2^(Fo^2^)+(0.0624P)^2^+1.5014P] where P=(Fo^2^+2Fc^2^)/3'
_refine_ls_weighting_scheme calc
_refine_ls_wR_factor_gt 0.0955
_refine_ls_wR_factor_ref 0.1016
_reflns_number_gt 3491
_reflns_number_total 4178
_reflns_threshold_expression I>2\s(I)
_cod_data_source_file im2439sup1.cif
_cod_data_source_block I
_cod_original_sg_symbol_H-M 'C 2/c'
_cod_database_code 2311199

loop_
_symmetry_equiv_pos_as_xyz
x,y,z
-x,y,1/2-z
-x,-y,-z
x,-y,1/2+z
1/2+x,1/2+y,z
1/2-x,1/2+y,1/2-z
1/2-x,1/2-y,-z
1/2+x,1/2-y,1/2+z

loop_
_atom_site_aniso_label
_atom_site_aniso_U_11
_atom_site_aniso_U_22
_atom_site_aniso_U_33
_atom_site_aniso_U_12
_atom_site_aniso_U_13
_atom_site_aniso_U_23
Cu1 0.0501(2) 0.03640(10) 0.0522(2) 0.00320(10) 0.01110(10) -0.00440(10)
S1 0.0583(3) 0.0503(3) 0.0537(3) 0.0031(2) 0.0083(2) 0.0036(2)
F1 0.280(8) 0.069(3) 0.194(7) 0.081(4) 0.099(6) 0.051(4)
F2 0.115(3) 0.157(5) 0.152(4) 0.072(3) 0.077(4) 0.039(4)
F3 0.128(6) 0.280(9) 0.172(5) 0.051(5) -0.073(5) 0.031(5)
O1 0.0620(9) 0.0553(8) 0.0732(10) -0.0075(7) 0.0200(7) -0.0240(7)
O2 0.0659(9) 0.0482(7) 0.0716(9) 0.0163(7) 0.0235(7) 0.0118(7)
O3 0.0704(10) 0.0658(10) 0.0820(11) 0.0007(8) 0.0305(9) -0.0070(9)
O4 0.135(2) 0.0787(14) 0.1311(19) -0.0137(13) 0.0530(16) 0.0345(13)
O5 0.127(2) 0.131(2) 0.0992(18) 0.0116(17) -0.0404(16) -0.0369(16)
N1 0.0464(8) 0.0425(8) 0.0464(8) 0.0047(6) 0.0076(6) -0.0021(6)
N2 0.0475(8) 0.0505(9) 0.0444(8) 0.0024(7) 0.0084(6) -0.0017(6)
C1 0.0570(11) 0.0594(12) 0.0500(11) 0.0093(9) 0.0027(9) -0.0019(9)
C2 0.0589(12) 0.0782(16) 0.0539(12) -0.0017(10) -0.0005(9) -0.0116(10)
C3 0.0647(13) 0.0629(13) 0.0634(13) -0.0117(10) 0.0125(10) -0.0195(10)
C4 0.0527(10) 0.0442(9) 0.0586(11) -0.0023(8) 0.0194(9) -0.0061(8)
C5 0.0433(8) 0.0400(8) 0.0458(9) 0.0023(7) 0.0154(7) -0.0022(7)
C6 0.0423(8) 0.0433(9) 0.0456(9) 0.0042(7) 0.0154(7) 0.0017(7)
C7 0.0725(14) 0.0384(10) 0.0869(16) -0.0017(9) 0.0240(13) -0.0038(10)
C8 0.0719(14) 0.0399(10) 0.0845(16) 0.0131(9) 0.0271(12) 0.0100(10)
C9 0.0505(10) 0.0547(11) 0.0554(11) 0.0112(8) 0.0189(9) 0.0101(9)
C10 0.0628(13) 0.0766(15) 0.0608(13) 0.0211(11) 0.0104(10) 0.0149(11)
C11 0.0553(12) 0.1009(19) 0.0528(12) 0.0110(12) -0.0016(10) 0.0062(12)
C12 0.0567(11) 0.0728(14) 0.0515(11) -0.0018(10) 0.0028(9) -0.0072(10)
C13 0.0623(11) 0.0364(8) 0.0575(11) -0.0067(8) 0.0154(9) -0.0053(8)
C14 0.0791(15) 0.0531(12) 0.0838(16) -0.0205(11) 0.0291(13) -0.0256(11)
C15 0.083(2) 0.098(2) 0.109(3) 0.0357(18) 0.0305(19) 0.0181(19)
F3A 0.046(3) 0.082(5) 0.32(2) 0.000(3) -0.039(7) 0.004(8)
F1A 0.093(4) 0.075(5) 0.087(5) 0.038(3) 0.042(3) 0.038(4)
F2A 0.165(14) 0.234(16) 0.185(14) 0.086(10) 0.037(10) -0.120(12)

loop_
_atom_site_type_symbol
_atom_site_label
_atom_site_fract_x
_atom_site_fract_y
_atom_site_fract_z
_atom_site_U_iso_or_equiv
_atom_site_thermal_displace_type
_atom_site_calc_flag
_atom_site_refinement_flags
_atom_site_occupancy
Cu Cu1 0.59608(2) 0.997430(10) 0.70547(2) 0.04580(10) Uani . . 1.000
S S1 0.78035(4) 1.01647(3) 0.56674(3) 0.0539(2) Uani . . 1.000
F F1 0.8335(6) 0.8733(4) 0.6161(4) 0.176(4) Uani . . 0.700
F F2 0.9340(5) 0.9174(4) 0.5429(4) 0.137(2) Uani . . 0.700
F F3 0.9359(6) 0.9687(6) 0.6618(6) 0.199(4) Uani . . 0.700
O O1 0.63242(11) 1.07473(9) 0.79413(10) 0.0626(5) Uani . . 1.000
O O2 0.51246(12) 1.08054(9) 0.64547(10) 0.0608(5) Uani . . 1.000
O O3 0.73435(13) 1.03226(11) 0.64052(11) 0.0712(6) Uani . . 1.000
O O4 0.8331(2) 1.08491(14) 0.53822(17) 0.1123(10) Uani . . 1.000
O O5 0.7149(2) 0.97542(18) 0.50650(17) 0.1224(11) Uani . . 1.000
N N1 0.53445(12) 0.90229(9) 0.63975(10) 0.0449(5) Uani . . 1.000
N N2 0.68014(12) 0.90588(10) 0.76211(9) 0.0472(5) Uani . . 1.000
C C1 0.46043(16) 0.90316(14) 0.57797(12) 0.0556(7) Uani . . 1.000
C C2 0.41990(18) 0.83081(17) 0.54255(14) 0.0640(8) Uani . . 1.000
C C3 0.45639(18) 0.75590(15) 0.56951(15) 0.0633(8) Uani . . 1.000
C C4 0.53672(15) 0.75244(12) 0.63350(13) 0.0509(6) Uani . . 1.000
C C5 0.57234(13) 0.82808(11) 0.66659(11) 0.0423(5) Uani . . 1.000
C C6 0.65295(13) 0.82997(11) 0.73215(11) 0.0430(5) Uani . . 1.000
C C7 0.58190(18) 0.67773(13) 0.66651(17) 0.0649(8) Uani . . 1.000
C C8 0.65946(18) 0.67936(13) 0.72685(16) 0.0642(8) Uani . . 1.000
C C9 0.69878(15) 0.75606(13) 0.76071(13) 0.0526(6) Uani . . 1.000
C C10 0.78116(18) 0.76280(16) 0.82166(15) 0.0664(8) Uani . . 1.000
C C11 0.81020(18) 0.83952(18) 0.85040(15) 0.0701(8) Uani . . 1.000
C C12 0.75733(17) 0.91011(15) 0.82085(13) 0.0605(7) Uani . . 1.000
C C13 0.57629(16) 1.10508(11) 0.84421(13) 0.0514(6) Uani . . 1.000
C C14 0.6188(2) 1.17618(14) 0.89565(17) 0.0706(8) Uani . . 1.000
C C15 0.8783(3) 0.9414(2) 0.5977(2) 0.0953(14) Uani . . 1.000
F F3A 0.9596(9) 0.9817(7) 0.6337(13) 0.153(7) Uani . . 0.300
F F1A 0.8515(8) 0.8809(8) 0.6463(7) 0.083(3) Uani . . 0.300
F F2A 0.9048(15) 0.9173(13) 0.5189(12) 0.193(8) Uani . . 0.300
H H1 0.43520 0.95390 0.55800 0.0670 Uiso calc R 1.000
H H2 0.36750 0.83360 0.50010 0.0770 Uiso calc R 1.000
H H3 0.42880 0.70730 0.54610 0.0760 Uiso calc R 1.000
H H7 0.55740 0.62700 0.64600 0.0780 Uiso calc R 1.000
H H12 0.77660 0.96160 0.84290 0.0730 Uiso calc R 1.000
H H14A 0.68970 1.18380 0.88760 0.1060 Uiso calc R 1.000
H H14B 0.61240 1.16460 0.95250 0.1060 Uiso calc R 1.000
H H14C 0.58140 1.22570 0.87990 0.1060 Uiso calc R 1.000
H H8 0.68800 0.62970 0.74680 0.0770 Uiso calc R 1.000
H H10 0.81550 0.71570 0.84220 0.0800 Uiso calc R 1.000
H H11 0.86560 0.84480 0.89000 0.0840 Uiso calc R 1.000

loop_
_atom_type_symbol
_atom_type_description
_atom_type_scat_dispersion_real
_atom_type_scat_dispersion_imag
_atom_type_scat_source
S S 0.1246 0.1234 'International Tables Vol C Tables 4.2.6.8 and 6.1.1.4'
O O 0.0106 0.0060 'International Tables Vol C Tables 4.2.6.8 and 6.1.1.4'
N N 0.0061 0.0033 'International Tables Vol C Tables 4.2.6.8 and 6.1.1.4'
F F 0.0171 0.0103 'International Tables Vol C Tables 4.2.6.8 and 6.1.1.4'
Cu Cu 0.3201 1.2651 'International Tables Vol C Tables 4.2.6.8 and 6.1.1.4'
H H 0.0000 0.0000 'International Tables Vol C Tables 4.2.6.8 and 6.1.1.4'
C C 0.0033 0.0016 'International Tables Vol C Tables 4.2.6.8 and 6.1.1.4'

loop_
_geom_angle_atom_site_label_1
_geom_angle_atom_site_label_2
_geom_angle_atom_site_label_3
_geom_angle_site_symmetry_1
_geom_angle_site_symmetry_3
_geom_angle
_geom_angle_publ_flag
O1 Cu1 O2 . . 91.21(6) no
O1 Cu1 O3 . . 92.37(6) no
O1 Cu1 N1 . . 162.62(7) no
O1 Cu1 N2 . . 92.44(6) no
O2 Cu1 O3 . . 91.76(7) no
O2 Cu1 N1 . . 94.48(6) no
O2 Cu1 N2 . . 176.35(6) no
O3 Cu1 N1 . . 103.84(7) no
O3 Cu1 N2 . . 88.28(6) no
N1 Cu1 N2 . . 81.97(6) no
O3 S1 O4 . . 113.79(13) no
O3 S1 O5 . . 113.45(13) no
O3 S1 C15 . . 103.33(13) no
O4 S1 O5 . . 115.02(16) no
O4 S1 C15 . . 105.09(16) no
O5 S1 C15 . . 104.55(16) no
Cu1 O1 C13 . . 128.57(14) no
Cu1 O2 C13 . 2_656 129.53(14) no
Cu1 O3 S1 . . 141.19(11) no
Cu1 N1 C1 . . 128.86(14) no
Cu1 N1 C5 . . 112.78(12) no
C1 N1 C5 . . 118.28(16) no
Cu1 N2 C6 . . 112.49(12) no
Cu1 N2 C12 . . 129.82(15) no
C6 N2 C12 . . 117.66(17) no
N1 C1 C2 . . 122.0(2) no
C1 C2 C3 . . 120.3(2) no
C2 C3 C4 . . 119.4(2) no
C3 C4 C5 . . 116.78(18) no
C3 C4 C7 . . 124.6(2) no
C5 C4 C7 . . 118.66(19) no
N1 C5 C4 . . 123.22(17) no
N1 C5 C6 . . 116.49(16) no
C4 C5 C6 . . 120.29(17) no
N2 C6 C5 . . 116.13(16) no
N2 C6 C9 . . 124.13(17) no
C5 C6 C9 . . 119.74(17) no
C4 C7 C8 . . 121.2(2) no
C7 C8 C9 . . 121.3(2) no
C6 C9 C8 . . 118.75(19) no
C6 C9 C10 . . 116.73(19) no
C8 C9 C10 . . 124.5(2) no
C9 C10 C11 . . 119.1(2) no
C10 C11 C12 . . 120.5(2) no
N2 C12 C11 . . 121.8(2) no
O1 C13 C14 . . 117.14(19) no
O1 C13 O2 . 2_656 125.13(18) no
O2 C13 C14 2_656 . 117.73(19) no
S1 C15 F1 . . 107.9(4) no
S1 C15 F2 . . 116.7(4) no
S1 C15 F3 . . 109.9(5) no
S1 C15 F1A . . 116.1(5) no
S1 C15 F2A . . 99.1(8) no
S1 C15 F3A . . 108.3(5) no
F1 C15 F2 . . 102.1(5) no
F1 C15 F3 . . 109.8(6) no
F2 C15 F3 . . 110.0(6) no
F1A C15 F2A . . 116.4(10) no
F1A C15 F3A . . 109.8(9) no
F2A C15 F3A . . 106.2(12) no
N1 C1 H1 . . 118.98 no
C2 C1 H1 . . 118.97 no
C1 C2 H2 . . 119.86 no
C3 C2 H2 . . 119.87 no
C2 C3 H3 . . 120.32 no
C4 C3 H3 . . 120.31 no
C4 C7 H7 . . 119.34 no
C8 C7 H7 . . 119.47 no
C7 C8 H8 . . 119.37 no
C9 C8 H8 . . 119.37 no
C9 C10 H10 . . 120.49 no
C11 C10 H10 . . 120.44 no
C10 C11 H11 . . 119.78 no
C12 C11 H11 . . 119.74 no
N2 C12 H12 . . 119.07 no
C11 C12 H12 . . 119.09 no
C13 C14 H14A . . 109.53 no
C13 C14 H14B . . 109.45 no
C13 C14 H14C . . 109.45 no
H14A C14 H14B . . 109.50 no
H14A C14 H14C . . 109.50 no
H14B C14 H14C . . 109.39 no

loop_
_geom_bond_atom_site_label_1
_geom_bond_atom_site_label_2
_geom_bond_site_symmetry_2
_geom_bond_distance
_geom_bond_publ_flag
Cu1 O1 . 1.9376(16) no
Cu1 O2 . 1.9385(16) no
Cu1 O3 . 2.2597(18) no
Cu1 N1 . 1.9995(15) no
Cu1 N2 . 2.0148(16) no
S1 O3 . 1.4237(18) no
S1 O4 . 1.406(2) no
S1 O5 . 1.409(3) no
S1 C15 . 1.803(4) no
F1 C15 . 1.295(8) no
F1A C15 . 1.327(13) no
F2 C15 . 1.270(7) no
F2A C15 . 1.42(2) no
F3 C15 . 1.309(10) no
F3A C15 . 1.337(15) no
O1 C13 . 1.253(3) no
O2 C13 2_656 1.256(3) no
N1 C1 . 1.333(3) no
N1 C5 . 1.353(2) no
N2 C12 . 1.329(3) no
N2 C6 . 1.354(2) no
C1 C2 . 1.386(3) no
C2 C3 . 1.358(4) no
C3 C4 . 1.414(3) no
C4 C5 . 1.397(3) no
C4 C7 . 1.426(3) no
C5 C6 . 1.433(2) no
C6 C9 . 1.395(3) no
C7 C8 . 1.349(4) no
C8 C9 . 1.431(3) no
C9 C10 . 1.403(3) no
C10 C11 . 1.365(4) no
C11 C12 . 1.395(4) no
C13 C14 . 1.498(3) no
C1 H1 . 0.9302 no
C2 H2 . 0.9304 no
C3 H3 . 0.9304 no
C7 H7 . 0.9299 no
C8 H8 . 0.9300 no
C10 H10 . 0.9295 no
C11 H11 . 0.9301 no
C12 H12 . 0.9307 no
C14 H14A . 0.9598 no
C14 H14B . 0.9605 no
C14 H14C . 0.9596 no

loop_
_geom_contact_atom_site_label_1
_geom_contact_atom_site_label_2
_geom_contact_distance
_geom_contact_site_symmetry_2
_geom_contact_publ_flag
Cu1 O5 3.760(3) . no
Cu1 O1 3.2474(15) 2_656 no
Cu1 O2 3.2315(16) 2_656 no
Cu1 N1 3.5407(16) 2_656 no
Cu1 N2 3.9955(16) 2_656 no
Cu1 C1 3.991(2) 2_656 no
Cu1 C5 4.1970(18) 2_656 no
Cu1 H8 3.5723 6_656 no
F1 O3 2.920(7) . no
F1 O5 2.796(7) . no
F1 C6 3.251(8) . no
F1 C14 3.249(7) 6_646 no
F1A N2 3.103(11) . no
F1A C6 3.184(11) . no
F1A C12 3.254(11) . no
F1A O5 3.160(12) . no
F1A O3 2.881(12) . no
F2 O5 3.027(7) . no
F2 O4 3.006(7) . no
F2A O4 2.89(2) . no
F2A O5 2.65(2) . no
F3 O4 2.983(10) . no
F3 O3 2.826(8) . no
F3A O4 2.733(16) . no
F3A O3 3.078(12) . no
F1 H14C 2.6275 6_646 no
F1A H14C 2.7013 6_646 no
F3A H7 2.6700 5_555 no
O1 C8 3.256(3) 6_656 no
O1 Cu1 3.2474(15) 2_656 no
O2 Cu1 3.2315(16) 2_656 no
O3 F3 2.826(8) . no
O3 F1 2.920(7) . no
O3 F3A 3.078(12) . no
O3 F1A 2.881(12) . no
O4 F3 2.983(10) . no
O4 C3 3.213(3) 5_555 no
O4 F2 3.006(7) . no
O4 C11 3.293(4) 4_574 no
O4 F2A 2.89(2) . no
O4 F3A 2.733(16) . no
O5 Cu1 3.760(3) . no
O5 F2A 2.65(2) . no
O5 C13 3.335(3) 4_574 no
O5 C14 3.228(4) 4_574 no
O5 F2 3.027(7) . no
O5 F1A 3.160(12) . no
O5 F1 2.796(7) . no
O5 C1 3.229(3) 3_676 no
O1 H12 2.6934 . no
O1 H8 2.6624 6_656 no
O2 H1 2.6401 . no
O3 H8 2.5589 6_656 no
O4 H3 2.3363 5_555 no
O4 H11 2.7477 4_574 no
O5 H14B 2.7315 4_574 no
O5 H1 2.4275 3_676 no
N1 Cu1 3.5407(16) 2_656 no
N2 F1A 3.103(11) . no
N2 Cu1 3.9955(16) 2_656 no
N2 C1 3.344(3) 2_656 no
C1 C12 3.439(3) 2_656 no
C1 O5 3.229(3) 3_676 no
C1 N2 3.344(3) 2_656 no
C1 C13 3.546(3) 2_656 no
C1 Cu1 3.991(2) 2_656 no
C3 O4 3.213(3) 5_445 no
C3 C9 3.599(3) 2_656 no
C5 C6 3.525(2) 2_656 no
C5 Cu1 4.1970(18) 2_656 no
C5 C5 3.472(2) 2_656 no
C6 C5 3.525(2) 2_656 no
C6 F1A 3.184(11) . no
C6 F1 3.251(8) . no
C8 O1 3.256(3) 6_646 no
C9 C3 3.599(3) 2_656 no
C11 O4 3.293(4) 4_575 no
C12 C1 3.439(3) 2_656 no
C12 F1A 3.254(11) . no
C13 C13 3.512(3) 2_656 no
C13 C1 3.546(3) 2_656 no
C13 O5 3.335(3) 4_575 no
C14 O5 3.228(4) 4_575 no
C14 F1 3.249(7) 6_656 no
C2 H14B 3.0447 4_574 no
C8 H14A 2.8533 6_646 no
C13 H1 2.9284 2_656 no
H1 C13 2.9284 2_656 no
H1 O5 2.4275 3_676 no
H1 O2 2.6401 . no
H3 H7 2.5822 . no
H3 O4 2.3363 5_445 no
H7 F3A 2.6700 5_445 no
H7 H3 2.5822 . no
H8 H10 2.5804 . no
H8 Cu1 3.5723 6_646 no
H8 O1 2.6624 6_646 no
H8 O3 2.5589 6_646 no
H10 H8 2.5804 . no
H11 O4 2.7477 4_575 no
H12 O1 2.6934 . no
H14A C8 2.8533 6_656 no
H14B C2 3.0447 4_575 no
H14B O5 2.7315 4_575 no
H14C F1 2.6275 6_656 no
H14C F1A 2.7013 6_656 no

loop_
_geom_hbond_atom_site_label_D
_geom_hbond_atom_site_label_H
_geom_hbond_atom_site_label_A
_geom_hbond_site_symmetry_A
_geom_hbond_distance_DH
_geom_hbond_distance_HA
_geom_hbond_distance_DA
_geom_hbond_angle_DHA
_geom_hbond_publ_flag
C1 H1 O5 3_676 0.9300 2.4300 3.229(3) 144.00 yes
C3 H3 O4 5_445 0.9300 2.3400 3.213(3) 157.00 yes
C8 H8 O3 6_646 0.9300 2.5600 3.421(3) 154.00 yes

loop_
_geom_torsion_atom_site_label_1
_geom_torsion_atom_site_label_2
_geom_torsion_atom_site_label_3
_geom_torsion_atom_site_label_4
_geom_torsion_site_symmetry_3
_geom_torsion_site_symmetry_4
_geom_torsion
_geom_torsion_publ_flag
O2 Cu1 O1 C13 . . 68.10(18) no
O3 Cu1 O1 C13 . . 159.91(17) no
N2 Cu1 O1 C13 . . -111.71(17) no
O1 Cu1 O2 C13 . 2_656 -78.62(18) no
O3 Cu1 O2 C13 . 2_656 -171.03(18) no
N1 Cu1 O2 C13 . 2_656 84.94(18) no
O1 Cu1 O3 S1 . . -175.37(18) no
O2 Cu1 O3 S1 . . -84.09(18) no
N1 Cu1 O3 S1 . . 10.96(19) no
N2 Cu1 O3 S1 . . 92.26(18) no
O2 Cu1 N1 C1 . . -0.85(18) no
O2 Cu1 N1 C5 . . -177.49(13) no
O3 Cu1 N1 C1 . . -93.78(17) no
O3 Cu1 N1 C5 . . 89.58(13) no
N2 Cu1 N1 C1 . . -180.00(18) no
N2 Cu1 N1 C5 . . 3.37(13) no
O1 Cu1 N2 C6 . . 161.25(13) no
O1 Cu1 N2 C12 . . -20.80(18) no
O3 Cu1 N2 C6 . . -106.45(13) no
O3 Cu1 N2 C12 . . 71.50(18) no
N1 Cu1 N2 C6 . . -2.21(12) no
N1 Cu1 N2 C12 . . 175.74(18) no
O4 S1 O3 Cu1 . . 146.81(18) no
O5 S1 O3 Cu1 . . 12.8(2) no
C15 S1 O3 Cu1 . . -99.8(2) no
O3 S1 C15 F1 . . 67.4(4) no
O3 S1 C15 F2 . . -178.4(4) no
O3 S1 C15 F3 . . -52.3(5) no
O4 S1 C15 F1 . . -173.0(4) no
O4 S1 C15 F2 . . -58.8(4) no
O4 S1 C15 F3 . . 67.2(5) no
O5 S1 C15 F1 . . -51.5(4) no
O5 S1 C15 F2 . . 62.7(4) no
O5 S1 C15 F3 . . -171.3(5) no
Cu1 O1 C13 C14 . . -167.96(15) no
Cu1 O1 C13 O2 . 2_656 12.1(3) no
Cu1 O2 C13 O1 2_656 2_656 -5.3(3) no
Cu1 O2 C13 C14 2_656 2_656 174.68(15) no
Cu1 N1 C1 C2 . . -174.67(16) no
C5 N1 C1 C2 . . 1.8(3) no
Cu1 N1 C5 C4 . . 176.12(15) no
Cu1 N1 C5 C6 . . -4.0(2) no
C1 N1 C5 C4 . . -0.9(3) no
C1 N1 C5 C6 . . 178.99(17) no
Cu1 N2 C6 C5 . . 0.7(2) no
Cu1 N2 C6 C9 . . -179.80(15) no
C12 N2 C6 C5 . . -177.49(17) no
C12 N2 C6 C9 . . 2.0(3) no
Cu1 N2 C12 C11 . . -176.94(16) no
C6 N2 C12 C11 . . 0.9(3) no
N1 C1 C2 C3 . . -1.1(3) no
C1 C2 C3 C4 . . -0.6(3) no
C2 C3 C4 C5 . . 1.4(3) no
C2 C3 C4 C7 . . -179.5(2) no
C3 C4 C7 C8 . . 179.0(2) no
C5 C4 C7 C8 . . -1.9(3) no
C7 C4 C5 C6 . . 0.2(3) no
C3 C4 C5 N1 . . -0.7(3) no
C3 C4 C5 C6 . . 179.43(18) no
C7 C4 C5 N1 . . -179.86(19) no
C4 C5 C6 C9 . . 2.6(3) no
N1 C5 C6 N2 . . 2.2(2) no
N1 C5 C6 C9 . . -177.30(17) no
C4 C5 C6 N2 . . -177.90(17) no
N2 C6 C9 C10 . . -3.1(3) no
C5 C6 C9 C8 . . -3.8(3) no
C5 C6 C9 C10 . . 176.37(18) no
N2 C6 C9 C8 . . 176.76(19) no
C4 C7 C8 C9 . . 0.6(4) no
C7 C8 C9 C6 . . 2.2(3) no
C7 C8 C9 C10 . . -178.0(2) no
C8 C9 C10 C11 . . -178.5(2) no
C6 C9 C10 C11 . . 1.3(3) no
C9 C10 C11 C12 . . 1.4(4) no
C10 C11 C12 N2 . . -2.6(4) no
